data_7130431
loop_
_publ_author_name
'Wang, Baomin'
'Wei, Xingfu'
'Huang, Yue'
'Wang, Wenyao'
'Wei, Shiqiang'
'Qu, Jingping'

_publ_section_title
;
 Asymmetric [3 + 2] spiroannulation of pyrazolone-derived
 Morita--Baylis--Hillman carbonates with alkynyl ketones: facile access to
 spiro[cyclopentadiene-pyrazolone] scaffolds
;
_journal_name_full 'Chemical Communications'
_journal_paper_doi 10.1039/D2CC02963D
_journal_year 2022
_chemical_absolute_configuration rm
_chemical_formula_moiety 'C28 H19 Br N2 O4'
_chemical_formula_sum 'C27 H19 Br N3 O4'
_chemical_formula_weight 529.36
_space_group_crystal_system orthorhombic
_space_group_IT_number 19
_space_group_name_Hall 'P 2ac 2ab'
_space_group_name_H-M_alt 'P 21 21 21'
_atom_sites_solution_hydrogens geom
_atom_sites_solution_primary dual
_audit_creation_date 2021-07-09
_audit_creation_method
;
Olex2 1.3
(compiled 2020.11.12 svn.r5f609507 for OlexSys, GUI svn.r6272)
;
_audit_update_record
;
2022-07-13 deposited with the CCDC.	2022-07-28 downloaded from the CCDC.
;
_cell_angle_alpha 90
_cell_angle_beta 90
_cell_angle_gamma 90
_cell_formula_units_Z 4
_cell_length_a 9.5080(5)
_cell_length_b 12.3736(6)
_cell_length_c 20.7192(11)
_cell_measurement_reflns_used 9923
_cell_measurement_temperature 295.0
_cell_measurement_theta_max 22.794
_cell_measurement_theta_min 2.357
_cell_volume 2437.6(2)
_computing_cell_refinement 'SAINT V8.40A (Bruker, 2019)'
_computing_data_reduction 'SAINT V8.40A (Bruker, 2019)'
_computing_molecular_graphics 'Olex2 1.3 (Dolomanov et al., 2009)'
_computing_publication_material 'Olex2 1.3 (Dolomanov et al., 2009)'
_computing_structure_refinement 'SHELXL 2018/3 (Sheldrick, 2015)'
_computing_structure_solution 'SHELXT 2018/2 (Sheldrick, 2018)'
_diffrn_ambient_temperature 295.0
_diffrn_measured_fraction_theta_full 1.000
_diffrn_measured_fraction_theta_max 1.000
_diffrn_measurement_device_type 'CCD area detector'
_diffrn_measurement_method 'phi and omega scans'
_diffrn_radiation_monochromator graphite
_diffrn_radiation_type MoK\a
_diffrn_radiation_wavelength 0.71073
_diffrn_reflns_av_R_equivalents 0.0760
_diffrn_reflns_av_unetI/netI 0.0534
_diffrn_reflns_Laue_measured_fraction_full 1.000
_diffrn_reflns_Laue_measured_fraction_max 1.000
_diffrn_reflns_limit_h_max 12
_diffrn_reflns_limit_h_min -12
_diffrn_reflns_limit_k_max 16
_diffrn_reflns_limit_k_min -16
_diffrn_reflns_limit_l_max 26
_diffrn_reflns_limit_l_min -26
_diffrn_reflns_number 47283
_diffrn_reflns_point_group_measured_fraction_full 0.998
_diffrn_reflns_point_group_measured_fraction_max 0.999
_diffrn_reflns_theta_full 25.242
_diffrn_reflns_theta_max 27.482
_diffrn_reflns_theta_min 1.966
_diffrn_source_current 50.0
_diffrn_source_power 2.5
_diffrn_source_voltage 50.0
_exptl_absorpt_coefficient_mu 1.725
_exptl_absorpt_correction_T_max 0.7457
_exptl_absorpt_correction_T_min 0.5422
_exptl_absorpt_correction_type none
_exptl_absorpt_process_details
;
SADABS-2016/2 (Bruker,2016/2) was used for absorption correction.
wR2(int) was 0.1266 before and 0.0880 after correction.
The Ratio of minimum to maximum transmission is 0.7271.
The \l/2 correction factor is Not present.
;
_exptl_crystal_colour colourless
_exptl_crystal_colour_primary colourless
_exptl_crystal_density_diffrn 1.442
_exptl_crystal_description block
_exptl_crystal_F_000 1076
_exptl_crystal_size_max 0.21
_exptl_crystal_size_mid 0.2
_exptl_crystal_size_min 0.15
_refine_diff_density_max 0.355
_refine_diff_density_min -1.187
_refine_diff_density_rms 0.145
_refine_ls_abs_structure_details
;
 Flack x determined using 1265 quotients [(I+)-(I-)]/[(I+)+(I-)]
 (Parsons, Flack and Wagner, Acta Cryst. B69 (2013) 249-259).
;
_refine_ls_abs_structure_Flack 0.044(5)
_refine_ls_extinction_method none
_refine_ls_goodness_of_fit_ref 1.096
_refine_ls_hydrogen_treatment constr
_refine_ls_matrix_type full
_refine_ls_number_parameters 317
_refine_ls_number_reflns 5592
_refine_ls_number_restraints 0
_refine_ls_restrained_S_all 1.096
_refine_ls_R_factor_all 0.0963
_refine_ls_R_factor_gt 0.0581
_refine_ls_shift/su_max 0.000
_refine_ls_shift/su_mean 0.000
_refine_ls_structure_factor_coef Fsqd
_refine_ls_weighting_details 'w=1/[\s^2^(Fo^2^)+(0.0747P)^2^] where P=(Fo^2^+2Fc^2^)/3'
_refine_ls_weighting_scheme calc
_refine_ls_wR_factor_gt 0.1227
_refine_ls_wR_factor_ref 0.1405
_reflns_Friedel_coverage 0.767
_reflns_Friedel_fraction_full 0.996
_reflns_Friedel_fraction_max 0.997
_reflns_number_gt 3778
_reflns_number_total 5592
_reflns_threshold_expression 'I > 2\s(I)'
_cod_data_source_file d2cc02963d2.cif
_cod_data_source_block 1
_cod_database_code 7130431
_shelx_shelxl_version_number 2018/3
_shelx_space_group_comment
;
The symmetry employed for this shelxl refinement is uniquely defined
by the following loop, which should always be used as a source of
symmetry information in preference to the above space-group names.
They are only intended as comments.
;
_shelx_estimated_absorpt_t_max 0.782
_shelx_estimated_absorpt_t_min 0.713
_olex2_refinement_description
;
1. Fixed Uiso
 At 1.2 times of:
  All C(H) groups
 At 1.5 times of:
  All C(H,H,H) groups
2.a Aromatic/amide H refined with riding coordinates:
 C009(H009), C00F(H00F), C00H(H00H), C00I(H00I), C00J(H00J), C00K(H00K),
 C00L(H00L), C00Q(H00Q), C00R(H00R), C00S(H00S), C00U(H00U), C00V(H00V),
 C00W(H00W), C00X(H00X), C00Y(H00Y), C00Z(H00Z)
2.b Idealised Me refined as rotating group:
 C00T(H00A,H00B,H00C)
;
_olex2_submission_special_instructions 'No special instructions were received'

loop_
_space_group_symop_operation_xyz
'x, y, z'
'-x+1/2, -y, z+1/2'
'-x, y+1/2, -z+1/2'
'x+1/2, -y+1/2, -z'

loop_
_atom_site_label
_atom_site_type_symbol
_atom_site_fract_x
_atom_site_fract_y
_atom_site_fract_z
_atom_site_U_iso_or_equiv
_atom_site_adp_type
_atom_site_occupancy
_atom_site_site_symmetry_order
_atom_site_calc_flag
_atom_site_refinement_flags_posn
_atom_site_refinement_flags_adp
_atom_site_refinement_flags_occupancy
_atom_site_disorder_assembly
_atom_site_disorder_group
Br01 Br -0.12592(8) 0.75795(6) 0.83431(3) 0.0877(3) Uani 1 1 d . . . . .
O002 O 0.5786(4) 0.5974(3) 0.40294(17) 0.0588(10) Uani 1 1 d . . . . .
O003 O 0.6890(3) 0.4913(3) 0.47434(18) 0.0577(9) Uani 1 1 d . . . . .
N004 N 0.2236(4) 0.6475(3) 0.3886(2) 0.0461(10) Uani 1 1 d . . . . .
O005 O 0.3717(4) 0.4565(3) 0.68514(19) 0.0687(11) Uani 1 1 d . . . . .
N006 N 0.2872(4) 0.7432(3) 0.40860(18) 0.0435(9) Uani 1 1 d . . . . .
C007 C 0.3424(5) 0.5679(4) 0.5959(2) 0.0401(10) Uani 1 1 d . . . . .
O008 O 0.4287(5) 0.7998(3) 0.49341(17) 0.0582(10) Uani 1 1 d . . . . .
C009 C 0.2594(5) 0.6113(4) 0.5514(2) 0.0432(11) Uani 1 1 d . . . . .
H009 H 0.168382 0.635953 0.558711 0.052 Uiso 1 1 calc R U . . .
C00A C 0.2016(5) 0.5910(4) 0.7017(2) 0.0425(11) Uani 1 1 d . . . . .
C00B C 0.3100(5) 0.5336(4) 0.6629(2) 0.0463(12) Uani 1 1 d . . . . .
C00C C 0.4713(5) 0.5610(4) 0.5029(2) 0.0389(11) Uani 1 1 d . . . . .
C00D C 0.2491(5) 0.5742(4) 0.4305(2) 0.0403(11) Uani 1 1 d . . . . .
C00E C 0.3339(5) 0.6149(4) 0.4873(2) 0.0396(10) Uani 1 1 d . . . . .
C00F C 0.4760(5) 0.5366(4) 0.5656(2) 0.0392(10) Uani 1 1 d . . . . .
H00F H 0.551705 0.504777 0.586756 0.047 Uiso 1 1 calc R U . . .
C00G C 0.5836(5) 0.5528(4) 0.4544(2) 0.0421(11) Uani 1 1 d . . . . .
C00H C 0.1269(6) 0.4347(4) 0.3659(3) 0.0536(12) Uani 1 1 d . . . . .
H00H H 0.112507 0.485884 0.333733 0.064 Uiso 1 1 calc R U . . .
C00I C 0.1638(5) 0.6976(4) 0.6912(2) 0.0496(12) Uani 1 1 d . . . . .
H00I H 0.204373 0.735492 0.657175 0.060 Uiso 1 1 calc R U . . .
C00J C 0.0671(6) 0.7484(5) 0.7302(2) 0.0548(12) Uani 1 1 d . . . . .
H00J H 0.042910 0.820241 0.723181 0.066 Uiso 1 1 calc R U . . .
C00K C 0.3416(5) 0.9322(4) 0.3849(3) 0.0561(14) Uani 1 1 d . . . . .
H00K H 0.401300 0.935674 0.420334 0.067 Uiso 1 1 calc R U . . .
C00L C 0.1388(5) 0.5345(4) 0.7517(2) 0.0490(12) Uani 1 1 d . . . . .
H00L H 0.163011 0.462730 0.758850 0.059 Uiso 1 1 calc R U . . .
C00M C 0.2719(5) 0.8366(4) 0.3695(3) 0.0463(12) Uani 1 1 d . . . . .
C00N C 0.1965(5) 0.4632(4) 0.4223(2) 0.0465(12) Uani 1 1 d . . . . .
C00O C 0.0066(6) 0.6902(4) 0.7801(2) 0.0535(13) Uani 1 1 d . . . . .
C00P C 0.3597(5) 0.7330(4) 0.4657(2) 0.0417(10) Uani 1 1 d . . . . .
C00Q C 0.0403(6) 0.5838(5) 0.7910(2) 0.0556(14) Uani 1 1 d . . . . .
H00Q H -0.002444 0.545550 0.824315 0.067 Uiso 1 1 calc R U . . .
C00R C 0.1842(6) 0.8325(5) 0.3161(3) 0.0610(14) Uani 1 1 d . . . . .
H00R H 0.138337 0.768768 0.304954 0.073 Uiso 1 1 calc R U . . .
C00S C 0.3200(6) 1.0218(5) 0.3462(4) 0.0709(18) Uani 1 1 d . . . . .
H00S H 0.366170 1.086027 0.355868 0.085 Uiso 1 1 calc R U . . .
C00T C 0.8093(6) 0.4821(6) 0.4320(3) 0.0684(17) Uani 1 1 d . . . . .
H00A H 0.783111 0.442717 0.393889 0.103 Uiso 1 1 calc R U . . .
H00B H 0.883632 0.444479 0.453855 0.103 Uiso 1 1 calc R U . . .
H00C H 0.841110 0.552965 0.419994 0.103 Uiso 1 1 calc R U . . .
C00U C 0.2329(8) 1.0179(6) 0.2945(4) 0.079(2) Uani 1 1 d . . . . .
H00U H 0.219250 1.079309 0.269383 0.095 Uiso 1 1 calc R U . . .
C00V C 0.0790(7) 0.3301(5) 0.3576(3) 0.0700(17) Uani 1 1 d . . . . .
H00V H 0.034124 0.311066 0.319391 0.084 Uiso 1 1 calc R U . . .
C00W C 0.1665(7) 0.9257(6) 0.2795(3) 0.0769(19) Uani 1 1 d . . . . .
H00W H 0.107181 0.924082 0.243770 0.092 Uiso 1 1 calc R U . . .
C00X C 0.2133(9) 0.3866(5) 0.4688(4) 0.084(2) Uani 1 1 d . . . . .
H00X H 0.260478 0.404279 0.506639 0.101 Uiso 1 1 calc R U . . .
C00Y C 0.0969(8) 0.2546(5) 0.4048(4) 0.092(2) Uani 1 1 d . . . . .
H00Y H 0.064983 0.184332 0.398686 0.110 Uiso 1 1 calc R U . . .
C00Z C 0.1614(10) 0.2824(5) 0.4607(4) 0.107(3) Uani 1 1 d . . . . .
H00Z H 0.170855 0.231837 0.493655 0.128 Uiso 1 1 calc R U . . .

loop_
_atom_site_aniso_label
_atom_site_aniso_U_11
_atom_site_aniso_U_22
_atom_site_aniso_U_33
_atom_site_aniso_U_23
_atom_site_aniso_U_13
_atom_site_aniso_U_12
Br01 0.1035(6) 0.0747(5) 0.0847(5) -0.0152(4) 0.0481(4) -0.0110(4)
O002 0.066(2) 0.065(2) 0.046(2) 0.0075(19) 0.0095(18) 0.0046(19)
O003 0.043(2) 0.068(2) 0.062(2) 0.000(2) 0.0075(17) 0.0156(18)
N004 0.052(2) 0.041(2) 0.045(2) 0.0020(19) -0.0091(19) -0.0010(19)
O005 0.054(2) 0.076(3) 0.076(2) 0.036(2) 0.006(2) 0.017(2)
N006 0.048(2) 0.037(2) 0.0450(19) 0.0053(19) -0.0071(16) 0.0001(19)
C007 0.038(3) 0.044(2) 0.039(2) 0.003(2) -0.001(2) 0.001(2)
O008 0.069(2) 0.046(2) 0.059(2) -0.0066(18) -0.0149(19) -0.0050(19)
C009 0.034(2) 0.049(3) 0.046(3) -0.002(2) 0.002(2) 0.006(2)
C00A 0.038(2) 0.053(3) 0.036(2) 0.008(2) -0.0048(19) -0.008(2)
C00B 0.038(2) 0.053(3) 0.048(3) 0.010(2) -0.004(2) -0.005(2)
C00C 0.037(2) 0.039(2) 0.041(3) -0.002(2) -0.0013(19) 0.005(2)
C00D 0.037(2) 0.042(3) 0.042(3) 0.001(2) -0.002(2) -0.002(2)
C00E 0.039(2) 0.041(3) 0.039(2) 0.002(2) -0.0044(19) 0.004(2)
C00F 0.033(2) 0.039(3) 0.046(3) 0.004(2) -0.0037(19) 0.0006(19)
C00G 0.042(3) 0.038(2) 0.046(3) -0.009(2) 0.000(2) -0.001(2)
C00H 0.051(3) 0.051(3) 0.059(3) -0.004(3) 0.002(3) 0.000(3)
C00I 0.056(3) 0.051(3) 0.042(3) 0.005(2) 0.005(2) -0.010(2)
C00J 0.069(3) 0.047(3) 0.048(3) 0.001(3) 0.011(2) -0.004(3)
C00K 0.042(3) 0.050(3) 0.077(4) 0.013(3) 0.007(3) 0.002(2)
C00L 0.051(3) 0.051(3) 0.044(3) 0.011(2) -0.001(2) -0.004(2)
C00M 0.042(3) 0.041(3) 0.056(3) 0.010(2) 0.007(2) 0.011(2)
C00N 0.045(3) 0.040(3) 0.055(3) -0.002(2) -0.001(2) -0.002(2)
C00O 0.057(3) 0.058(3) 0.046(3) -0.006(3) 0.013(3) -0.010(3)
C00P 0.044(2) 0.035(2) 0.046(2) -0.005(2) -0.003(2) 0.003(2)
C00Q 0.062(3) 0.063(3) 0.042(3) 0.007(2) 0.009(2) -0.013(3)
C00R 0.071(4) 0.057(3) 0.056(3) 0.008(3) -0.008(3) 0.011(3)
C00S 0.058(3) 0.049(3) 0.105(5) 0.022(3) 0.022(4) -0.003(3)
C00T 0.044(3) 0.092(5) 0.070(4) -0.020(3) 0.016(3) 0.009(3)
C00U 0.077(4) 0.070(4) 0.090(5) 0.034(4) 0.020(4) 0.015(4)
C00V 0.072(4) 0.055(4) 0.083(4) -0.023(3) -0.002(3) -0.009(3)
C00W 0.091(5) 0.070(4) 0.069(4) 0.022(3) -0.008(4) 0.014(4)
C00X 0.122(6) 0.046(3) 0.085(4) 0.015(3) -0.036(4) -0.016(4)
C00Y 0.098(5) 0.042(3) 0.135(6) -0.012(4) -0.009(5) -0.006(4)
C00Z 0.152(8) 0.052(4) 0.117(6) 0.022(4) -0.040(6) -0.018(4)

loop_
_atom_type_symbol
_atom_type_description
_atom_type_scat_dispersion_real
_atom_type_scat_dispersion_imag
_atom_type_scat_source
C C 0.0033 0.0016 'International Tables Vol C Tables 4.2.6.8 and 6.1.1.4'
H H 0.0000 0.0000 'International Tables Vol C Tables 4.2.6.8 and 6.1.1.4'
Br Br -0.2901 2.4595 'International Tables Vol C Tables 4.2.6.8 and 6.1.1.4'
N N 0.0061 0.0033 'International Tables Vol C Tables 4.2.6.8 and 6.1.1.4'
O O 0.0106 0.0060 'International Tables Vol C Tables 4.2.6.8 and 6.1.1.4'

loop_
_geom_angle_atom_site_label_1
_geom_angle_atom_site_label_2
_geom_angle_atom_site_label_3
_geom_angle
_geom_angle_site_symmetry_1
_geom_angle_site_symmetry_3
_geom_angle_publ_flag
C00G O003 C00T 117.1(4) . . ?
C00D N004 N006 108.6(4) . . ?
N004 N006 C00M 118.5(4) . . ?
C00P N006 N004 113.3(4) . . ?
C00P N006 C00M 128.1(4) . . ?
C009 C007 C00B 130.0(4) . . ?
C009 C007 C00F 108.9(4) . . ?
C00F C007 C00B 120.2(4) . . ?
C007 C009 H009 124.9 . . ?
C007 C009 C00E 110.2(4) . . ?
C00E C009 H009 124.9 . . ?
C00I C00A C00B 123.3(4) . . ?
C00I C00A C00L 119.2(5) . . ?
C00L C00A C00B 117.5(5) . . ?
O005 C00B C007 118.8(5) . . ?
O005 C00B C00A 120.4(5) . . ?
C007 C00B C00A 120.8(4) . . ?
C00F C00C C00E 109.8(4) . . ?
C00F C00C C00G 128.7(4) . . ?
C00G C00C C00E 121.1(4) . . ?
N004 C00D C00E 113.2(4) . . ?
N004 C00D C00N 121.2(4) . . ?
C00N C00D C00E 125.6(4) . . ?
C009 C00E C00D 115.2(4) . . ?
C009 C00E C00P 111.0(4) . . ?
C00C C00E C009 101.9(4) . . ?
C00C C00E C00D 118.9(4) . . ?
C00C C00E C00P 110.1(4) . . ?
C00D C00E C00P 100.0(4) . . ?
C007 C00F H00F 125.5 . . ?
C00C C00F C007 109.1(4) . . ?
C00C C00F H00F 125.5 . . ?
O002 C00G O003 124.7(5) . . ?
O002 C00G C00C 123.1(4) . . ?
O003 C00G C00C 112.2(4) . . ?
C00N C00H H00H 120.0 . . ?
C00V C00H H00H 120.0 . . ?
C00V C00H C00N 120.0(5) . . ?
C00A C00I H00I 119.5 . . ?
C00J C00I C00A 121.0(5) . . ?
C00J C00I H00I 119.5 . . ?
C00I C00J H00J 120.7 . . ?
C00I C00J C00O 118.6(5) . . ?
C00O C00J H00J 120.7 . . ?
C00M C00K H00K 120.7 . . ?
C00S C00K H00K 120.7 . . ?
C00S C00K C00M 118.6(5) . . ?
C00A C00L H00L 119.7 . . ?
C00Q C00L C00A 120.7(5) . . ?
C00Q C00L H00L 119.7 . . ?
C00K C00M N006 120.8(5) . . ?
C00R C00M N006 119.2(5) . . ?
C00R C00M C00K 120.0(5) . . ?
C00H C00N C00D 119.8(5) . . ?
C00X C00N C00D 121.8(5) . . ?
C00X C00N C00H 118.4(5) . . ?
C00J C00O Br01 119.5(4) . . ?
C00Q C00O Br01 118.9(4) . . ?
C00Q C00O C00J 121.6(5) . . ?
N006 C00P C00E 104.8(4) . . ?
O008 C00P N006 128.4(5) . . ?
O008 C00P C00E 126.7(4) . . ?
C00L C00Q H00Q 120.6 . . ?
C00O C00Q C00L 118.9(5) . . ?
C00O C00Q H00Q 120.6 . . ?
C00M C00R H00R 120.7 . . ?
C00M C00R C00W 118.6(6) . . ?
C00W C00R H00R 120.7 . . ?
C00K C00S H00S 119.3 . . ?
C00U C00S C00K 121.3(6) . . ?
C00U C00S H00S 119.3 . . ?
O003 C00T H00A 109.5 . . ?
O003 C00T H00B 109.5 . . ?
O003 C00T H00C 109.5 . . ?
H00A C00T H00B 109.5 . . ?
H00A C00T H00C 109.5 . . ?
H00B C00T H00C 109.5 . . ?
C00S C00U H00U 119.9 . . ?
C00W C00U C00S 120.1(6) . . ?
C00W C00U H00U 119.9 . . ?
C00H C00V H00V 119.6 . . ?
C00Y C00V C00H 120.7(6) . . ?
C00Y C00V H00V 119.6 . . ?
C00R C00W H00W 119.3 . . ?
C00U C00W C00R 121.4(6) . . ?
C00U C00W H00W 119.3 . . ?
C00N C00X H00X 119.4 . . ?
C00N C00X C00Z 121.3(6) . . ?
C00Z C00X H00X 119.4 . . ?
C00V C00Y H00Y 120.1 . . ?
C00Z C00Y C00V 119.8(6) . . ?
C00Z C00Y H00Y 120.1 . . ?
C00X C00Z H00Z 120.1 . . ?
C00Y C00Z C00X 119.9(7) . . ?
C00Y C00Z H00Z 120.1 . . ?

loop_
_geom_bond_atom_site_label_1
_geom_bond_atom_site_label_2
_geom_bond_distance
_geom_bond_site_symmetry_2
_geom_bond_publ_flag
Br01 C00O 1.884(5) . ?
O002 C00G 1.202(6) . ?
O003 C00G 1.324(6) . ?
O003 C00T 1.447(6) . ?
N004 N006 1.392(6) . ?
N004 C00D 1.279(6) . ?
O005 C00B 1.211(6) . ?
N006 C00M 1.418(6) . ?
N006 C00P 1.375(6) . ?
C007 C009 1.327(6) . ?
C007 C00B 1.483(7) . ?
C007 C00F 1.469(6) . ?
O008 C00P 1.202(5) . ?
C009 H009 0.9300 . ?
C009 C00E 1.505(7) . ?
C00A C00B 1.489(7) . ?
C00A C00I 1.384(7) . ?
C00A C00L 1.384(6) . ?
C00C C00E 1.502(6) . ?
C00C C00F 1.335(6) . ?
C00C C00G 1.469(6) . ?
C00D C00E 1.512(6) . ?
C00D C00N 1.473(7) . ?
C00E C00P 1.547(7) . ?
C00F H00F 0.9300 . ?
C00H H00H 0.9300 . ?
C00H C00N 1.387(7) . ?
C00H C00V 1.382(8) . ?
C00I H00I 0.9300 . ?
C00I C00J 1.376(7) . ?
C00J H00J 0.9300 . ?
C00J C00O 1.385(7) . ?
C00K H00K 0.9300 . ?
C00K C00M 1.393(8) . ?
C00K C00S 1.384(8) . ?
C00L H00L 0.9300 . ?
C00L C00Q 1.383(7) . ?
C00M C00R 1.386(7) . ?
C00N C00X 1.361(8) . ?
C00O C00Q 1.374(8) . ?
C00Q H00Q 0.9300 . ?
C00R H00R 0.9300 . ?
C00R C00W 1.391(9) . ?
C00S H00S 0.9300 . ?
C00S C00U 1.354(10) . ?
C00T H00A 0.9600 . ?
C00T H00B 0.9600 . ?
C00T H00C 0.9600 . ?
C00U H00U 0.9300 . ?
C00U C00W 1.341(10) . ?
C00V H00V 0.9300 . ?
C00V C00Y 1.363(9) . ?
C00W H00W 0.9300 . ?
C00X H00X 0.9300 . ?
C00X C00Z 1.391(9) . ?
C00Y H00Y 0.9300 . ?
C00Y C00Z 1.354(10) . ?
C00Z H00Z 0.9300 . ?

loop_
_geom_torsion_atom_site_label_1
_geom_torsion_atom_site_label_2
_geom_torsion_atom_site_label_3
_geom_torsion_atom_site_label_4
_geom_torsion
_geom_torsion_site_symmetry_1
_geom_torsion_site_symmetry_2
_geom_torsion_site_symmetry_3
_geom_torsion_site_symmetry_4
_geom_torsion_publ_flag
Br01 C00O C00Q C00L -179.3(4) . . . . ?
N004 N006 C00M C00K -175.4(4) . . . . ?
N004 N006 C00M C00R 5.8(7) . . . . ?
N004 N006 C00P O008 177.1(5) . . . . ?
N004 N006 C00P C00E -2.8(5) . . . . ?
N004 C00D C00E C009 115.9(5) . . . . ?
N004 C00D C00E C00C -122.8(5) . . . . ?
N004 C00D C00E C00P -3.1(5) . . . . ?
N004 C00D C00N C00H 4.9(8) . . . . ?
N004 C00D C00N C00X -174.8(6) . . . . ?
N006 N004 C00D C00E 1.6(6) . . . . ?
N006 N004 C00D C00N -179.4(4) . . . . ?
N006 C00M C00R C00W 177.8(5) . . . . ?
C007 C009 C00E C00C 2.6(5) . . . . ?
C007 C009 C00E C00D 132.7(4) . . . . ?
C007 C009 C00E C00P -114.6(5) . . . . ?
C009 C007 C00B O005 146.8(6) . . . . ?
C009 C007 C00B C00A -31.9(8) . . . . ?
C009 C007 C00F C00C -0.4(6) . . . . ?
C009 C00E C00P N006 -118.7(4) . . . . ?
C009 C00E C00P O008 61.4(7) . . . . ?
C00A C00I C00J C00O -0.7(8) . . . . ?
C00A C00L C00Q C00O -0.6(8) . . . . ?
C00B C007 C009 C00E -170.5(5) . . . . ?
C00B C007 C00F C00C 169.8(4) . . . . ?
C00B C00A C00I C00J -177.3(5) . . . . ?
C00B C00A C00L C00Q 178.0(4) . . . . ?
C00C C00E C00P N006 129.2(4) . . . . ?
C00C C00E C00P O008 -50.7(7) . . . . ?
C00D N004 N006 C00M -179.5(4) . . . . ?
C00D N004 N006 C00P 0.9(6) . . . . ?
C00D C00E C00P N006 3.3(5) . . . . ?
C00D C00E C00P O008 -176.6(5) . . . . ?
C00D C00N C00X C00Z 179.1(7) . . . . ?
C00E C00C C00F C007 2.1(5) . . . . ?
C00E C00C C00G O002 7.9(7) . . . . ?
C00E C00C C00G O003 -172.2(4) . . . . ?
C00E C00D C00N C00H -176.2(5) . . . . ?
C00E C00D C00N C00X 4.2(9) . . . . ?
C00F C007 C009 C00E -1.5(6) . . . . ?
C00F C007 C00B O005 -21.1(7) . . . . ?
C00F C007 C00B C00A 160.2(4) . . . . ?
C00F C00C C00E C009 -2.8(5) . . . . ?
C00F C00C C00E C00D -130.6(4) . . . . ?
C00F C00C C00E C00P 115.0(4) . . . . ?
C00F C00C C00G O002 -163.8(5) . . . . ?
C00F C00C C00G O003 16.2(7) . . . . ?
C00G C00C C00E C009 -175.9(4) . . . . ?
C00G C00C C00E C00D 56.3(6) . . . . ?
C00G C00C C00E C00P -58.1(6) . . . . ?
C00G C00C C00F C007 174.5(5) . . . . ?
C00H C00N C00X C00Z -0.6(11) . . . . ?
C00H C00V C00Y C00Z 0.5(12) . . . . ?
C00I C00A C00B O005 156.0(5) . . . . ?
C00I C00A C00B C007 -25.3(7) . . . . ?
C00I C00A C00L C00Q -0.5(7) . . . . ?
C00I C00J C00O Br01 179.9(4) . . . . ?
C00I C00J C00O C00Q -0.4(8) . . . . ?
C00J C00O C00Q C00L 1.1(8) . . . . ?
C00K C00M C00R C00W -1.0(8) . . . . ?
C00K C00S C00U C00W -0.6(10) . . . . ?
C00L C00A C00B O005 -22.5(7) . . . . ?
C00L C00A C00B C007 156.2(4) . . . . ?
C00L C00A C00I C00J 1.2(7) . . . . ?
C00M N006 C00P O008 -2.5(8) . . . . ?
C00M N006 C00P C00E 177.6(4) . . . . ?
C00M C00K C00S C00U 0.2(9) . . . . ?
C00M C00R C00W C00U 0.6(10) . . . . ?
C00N C00D C00E C009 -63.1(6) . . . . ?
C00N C00D C00E C00C 58.2(6) . . . . ?
C00N C00D C00E C00P 177.9(4) . . . . ?
C00N C00H C00V C00Y 1.3(9) . . . . ?
C00N C00X C00Z C00Y 2.3(14) . . . . ?
C00P N006 C00M C00K 4.1(8) . . . . ?
C00P N006 C00M C00R -174.7(5) . . . . ?
C00S C00K C00M N006 -178.2(5) . . . . ?
C00S C00K C00M C00R 0.6(8) . . . . ?
C00S C00U C00W C00R 0.2(11) . . . . ?
C00T O003 C00G O002 3.2(7) . . . . ?
C00T O003 C00G C00C -176.8(4) . . . . ?
C00V C00H C00N C00D 179.1(5) . . . . ?
C00V C00H C00N C00X -1.2(9) . . . . ?
C00V C00Y C00Z C00X -2.3(14) . . . . ?
